data_4512292
loop_
_publ_author_name
'Zhao, Jun-Wei'
'Cao, Jing'
'Li, Yan-Zhou'
'Zhang, Jing'
'Chen, Li-Juan'

_publ_section_title
;
 First Tungstoantimonate-Based Transition-Metal--Lanthanide Heterometallic
 Hybrids Functionalized by Amino Acid Ligands
;
_journal_issue 12
_journal_name_full 'Crystal Growth &amp; Design'
_journal_page_first 6217
_journal_paper_doi 10.1021/cg5007988
_journal_volume 14
_journal_year 2014
_chemical_formula_sum 'C8 H110 Fe4 N2 O118 Pr2 Sb2 W18'
_chemical_formula_weight 6180.84
_chemical_name_systematic
; 
 ? 
;
_space_group_IT_number 2
_symmetry_cell_setting triclinic
_symmetry_space_group_name_Hall '-P 1'
_symmetry_space_group_name_H-M 'P -1'
_atom_sites_solution_hydrogens geom
_atom_sites_solution_primary direct
_atom_sites_solution_secondary difmap
_audit_creation_method SHELXL-97
_cell_angle_alpha 107.2450(10)
_cell_angle_beta 99.9600(10)
_cell_angle_gamma 96.7130(10)
_cell_formula_units_Z 1
_cell_length_a 12.6294(5)
_cell_length_b 13.6304(5)
_cell_length_c 16.3489(7)
_cell_measurement_reflns_used 9038
_cell_measurement_temperature 296(2)
_cell_measurement_theta_max 25.00
_cell_measurement_theta_min 1.71
_cell_volume 2604.68(18)
_computing_cell_refinement 'Bruker XSCANS'
_computing_data_collection 'Bruker XSCANS'
_computing_data_reduction 'Bruker SHELXTL'
_computing_molecular_graphics 'Bruker SHELXTL'
_computing_publication_material 'Bruker SHELXTL'
_computing_structure_refinement 'SHELXL-97 (Sheldrick, 1997)'
_computing_structure_solution 'SHELXS-97 (Sheldrick, 1990)'
_diffrn_ambient_temperature 296(2)
_diffrn_detector_area_resol_mean none
_diffrn_measured_fraction_theta_full 0.985
_diffrn_measured_fraction_theta_max 0.985
_diffrn_measurement_device_type 'Bruker P4'
_diffrn_measurement_method '\w scans'
_diffrn_radiation_monochromator graphite
_diffrn_radiation_source 'fine-focus sealed tube'
_diffrn_radiation_type MoK\a
_diffrn_radiation_wavelength 0.71073
_diffrn_reflns_av_R_equivalents 0.0349
_diffrn_reflns_av_sigmaI/netI 0.0637
_diffrn_reflns_limit_h_max 14
_diffrn_reflns_limit_h_min -14
_diffrn_reflns_limit_k_max 16
_diffrn_reflns_limit_k_min -15
_diffrn_reflns_limit_l_max 19
_diffrn_reflns_limit_l_min -19
_diffrn_reflns_number 13394
_diffrn_reflns_theta_full 25.00
_diffrn_reflns_theta_max 25.00
_diffrn_reflns_theta_min 1.71
_diffrn_standards_decay_% none
_diffrn_standards_interval_count none
_diffrn_standards_interval_time none
_diffrn_standards_number none
_exptl_absorpt_coefficient_mu 21.877
_exptl_absorpt_correction_T_max 0.1788
_exptl_absorpt_correction_T_min 0.0541
_exptl_absorpt_correction_type multi-scan
_exptl_absorpt_process_details SADABS
_exptl_crystal_colour 'green yellow'
_exptl_crystal_density_diffrn 3.940
_exptl_crystal_density_method 'not measured'
_exptl_crystal_description 'cubic block'
_exptl_crystal_F_000 2771
_exptl_crystal_size_max 0.32
_exptl_crystal_size_mid 0.16
_exptl_crystal_size_min 0.12
_refine_diff_density_max 3.227
_refine_diff_density_min -2.740
_refine_diff_density_rms 0.384
_refine_ls_extinction_method none
_refine_ls_goodness_of_fit_ref 1.067
_refine_ls_hydrogen_treatment constr
_refine_ls_matrix_type full
_refine_ls_number_parameters 653
_refine_ls_number_reflns 9038
_refine_ls_number_restraints 37
_refine_ls_restrained_S_all 1.066
_refine_ls_R_factor_all 0.0529
_refine_ls_R_factor_gt 0.0463
_refine_ls_shift/su_max 0.001
_refine_ls_shift/su_mean 0.000
_refine_ls_structure_factor_coef Fsqd
_refine_ls_weighting_details 'calc w=1/[\s^2^(Fo^2^)+(0.0245P)^2^+107.5865P] where P=(Fo^2^+2Fc^2^)/3'
_refine_ls_weighting_scheme calc
_refine_ls_wR_factor_gt 0.1081
_refine_ls_wR_factor_ref 0.1113
_reflns_number_gt 8064
_reflns_number_total 9038
_reflns_threshold_expression >2sigma(I)
_cod_data_source_file cg5007988_si_002.cif
_cod_data_source_block 1
_cod_depositor_comments
;
The following automatic conversions were performed:

'_symmetry_cell_setting' value 'Triclinic' changed to 'triclinic'
according to
/home/saulius/struct/COD-crude-data--automatic-downloads/rss-feeds/ACS/lib/dictionaries/cif_core.dic
dictionary named 'cif_core.dic' version 2.4.2 from 2011-04-26.

Automatic conversion script
Id: cif_fix_values 2935 2014-11-11 08:27:57Z andrius 

 Adding full bibliography for 4512292--4512298.cif.
;
_cod_original_sg_symbol_H-M P-1
_cod_database_code 4512292

loop_
_symmetry_equiv_pos_as_xyz
'x, y, z'
'-x, -y, -z'

loop_
_atom_site_label
_atom_site_type_symbol
_atom_site_fract_x
_atom_site_fract_y
_atom_site_fract_z
_atom_site_U_iso_or_equiv
_atom_site_adp_type
_atom_site_occupancy
_atom_site_symmetry_multiplicity
_atom_site_calc_flag
_atom_site_refinement_flags
Sb1 Sb 0.35751(7) 0.36087(7) 0.34638(6) 0.00875(19) Uani 1 1 d .
W1 W 0.35710(5) 0.61569(4) 0.47161(4) 0.01152(14) Uani 1 1 d .
W2 W 0.09883(5) 0.48774(5) 0.37960(4) 0.01428(14) Uani 1 1 d .
W3 W 0.24952(5) 0.57437(5) 0.25733(4) 0.01476(14) Uani 1 1 d .
W4 W 0.46912(5) 0.43872(5) 0.18127(4) 0.01345(14) Uani 1 1 d .
W5 W 0.21570(5) 0.31202(5) 0.09779(4) 0.01373(14) Uani 1 1 d .
W6 W 0.04704(5) 0.21676(5) 0.23272(4) 0.01318(14) Uani 1 1 d .
W7 W 0.15266(5) 0.25689(5) 0.44282(4) 0.01419(14) Uani 1 1 d .
W8 W 0.24703(5) 0.09195(4) 0.29031(4) 0.01438(14) Uani 1 1 d .
W9 W 0.41471(5) 0.18500(5) 0.15421(4) 0.01592(15) Uani 1 1 d .
Fe1 Fe 0.38038(16) 0.43118(16) 0.59960(14) 0.0110(4) Uani 1 1 d .
O1W O 0.2402(9) 0.4541(9) 0.6513(8) 0.027(3) Uani 1 1 d .
O2W O 0.4071(9) 0.3192(9) 0.6603(8) 0.024(3) Uani 1 1 d .
O5W O -0.0046(17) 0.3559(16) -0.1181(14) 0.082 Uiso 1 1 d .
O6W O 0.2807(13) 0.3764(13) -0.0946(10) 0.057(5) Uani 1 1 d .
O7W O 0.085(2) 0.347(2) -0.2662(18) 0.113(8) Uiso 1 1 d .
O8W O -0.0636(18) 0.1789(16) -0.2813(15) 0.084 Uiso 1 1 d .
O9W O 0.2433(16) 0.2186(18) -0.2727(13) 0.083(6) Uani 1 1 d .
O10W O 0.080(2) 0.050(2) -0.285(2) 0.129(10) Uiso 1 1 d .
O11W O 0.012(2) 0.0990(17) -0.1238(16) 0.099(7) Uani 1 1 d U
O12W O 0.2605(16) 0.1462(14) -0.1184(14) 0.082(7) Uani 1 1 d .
O13W O 0.205(3) 0.021(3) 0.574(3) 0.079(12) Uani 0.50 1 d P
O14W O 0.356(2) 0.8816(13) 0.4011(12) 0.089(7) Uani 1 1 d .
O15W O -0.078(3) 0.467(3) -0.005(2) 0.068(10) Uani 0.50 1 d P
O16W O -0.1367(17) 0.2000(16) -0.0075(12) 0.076(6) Uani 1 1 d .
O17W O 0.1172(18) 0.0067(15) 0.0049(13) 0.085(6) Uani 1 1 d .
O18W O -0.0940(17) 0.3941(15) 0.1316(13) 0.079(6) Uani 1 1 d .
O19W O 0.2522(17) 0.6437(15) 0.7686(14) 0.084(6) Uani 1 1 d .
O20W O -0.1188(19) 0.1996(19) 0.5523(17) 0.098(7) Uani 1 1 d .
O21W O 0.1642(10) 0.7114(10) 0.6307(9) 0.040(3) Uani 1 1 d .
O23W O 0.306(3) 0.946(3) 0.860(2) 0.151(12) Uiso 1 1 d .
O22W O 0.686(3) 0.139(4) 0.086(3) 0.093(14) Uani 0.50 1 d P
O24W O 0.388(3) 1.041(2) 0.818(2) 0.048(8) Uani 0.50 1 d P
O25W O 0.3814(15) 0.1357(12) 0.5417(11) 0.059(5) Uani 1 1 d .
O1 O 0.4832(8) 0.5912(8) 0.4388(8) 0.021(2) Uani 1 1 d .
O2 O 0.2752(7) 0.4794(7) 0.3557(6) 0.009(2) Uani 1 1 d U
O3 O 0.3569(9) 0.5316(8) 0.5372(7) 0.019(2) Uani 1 1 d .
O4 O 0.3947(9) 0.7426(8) 0.5498(7) 0.019(2) Uani 1 1 d .
O5 O 0.3179(9) 0.6701(9) 0.3691(7) 0.003(2) Uani 0.80 1 d PU
O5' O 0.353(4) 0.631(4) 0.347(3) 0.010 Uiso 0.20 1 d P
O6 O 0.1929(10) 0.6044(10) 0.4649(8) 0.011 Uiso 0.80 1 d P
O6' O 0.207(4) 0.551(4) 0.475(3) 0.010 Uiso 0.20 1 d P
O7 O -0.0249(9) 0.5167(9) 0.3970(8) 0.025(3) Uani 1 1 d .
O8 O 0.1244(9) 0.3957(8) 0.4429(8) 0.020(2) Uani 1 1 d .
O9 O 0.0521(8) 0.3634(8) 0.2762(7) 0.016(2) Uani 1 1 d .
O10 O 0.1152(10) 0.5592(10) 0.2942(8) 0.011 Uiso 0.80 1 d P
O10' O 0.102(4) 0.493(4) 0.266(3) 0.010 Uiso 0.20 1 d P
O11 O 0.2241(10) 0.6599(9) 0.2002(8) 0.027(3) Uani 1 1 d .
O12 O 0.1868(8) 0.4377(8) 0.1679(7) 0.016(2) Uani 1 1 d .
O13 O 0.3861(8) 0.5455(8) 0.2314(7) 0.016(2) Uani 1 1 d .
O14 O 0.3470(7) 0.3313(7) 0.2188(6) 0.009(2) Uani 1 1 d .
O15 O 0.5563(9) 0.5092(9) 0.1401(8) 0.025(3) Uani 1 1 d .
O16 O 0.5005(9) 0.3001(8) 0.1350(7) 0.017(2) Uani 1 1 d .
O17 O 0.5433(9) 0.4595(8) 0.2929(7) 0.016(2) Uani 1 1 d .
O18 O 0.3427(8) 0.3933(8) 0.0833(7) 0.017(2) Uani 1 1 d U
O19 O 0.1373(8) 0.2912(8) -0.0053(7) 0.019(2) Uani 1 1 d .
O20 O 0.2906(9) 0.1957(8) 0.0696(7) 0.016(2) Uani 1 1 d .
O21 O 0.1195(8) 0.2369(8) 0.1439(7) 0.015(2) Uani 1 1 d .
O22 O -0.0843(9) 0.1713(9) 0.1716(8) 0.023(3) Uani 1 1 d .
O23 O 0.2204(8) 0.2582(7) 0.3212(7) 0.012(2) Uani 1 1 d U
O24 O 0.1000(8) 0.0863(8) 0.2218(6) 0.012(2) Uani 1 1 d .
O25 O 0.0239(9) 0.2146(8) 0.3453(7) 0.019(2) Uani 1 1 d .
O26 O 0.0895(9) 0.2417(9) 0.5237(8) 0.025(3) Uani 1 1 d .
O27 O 0.1832(9) 0.1200(8) 0.3945(8) 0.020(2) Uani 1 1 d .
O28 O 0.2923(8) 0.3173(8) 0.5010(7) 0.017(2) Uani 1 1 d .
O29 O 0.2367(9) -0.0420(8) 0.2671(8) 0.023(3) Uani 1 1 d .
O30 O 0.3032(8) 0.1105(8) 0.1949(7) 0.016(2) Uani 1 1 d .
O31 O 0.3814(9) 0.1441(8) 0.3624(7) 0.020(2) Uani 1 1 d .
O32 O 0.4565(9) 0.0817(9) 0.0852(8) 0.025(3) Uani 1 1 d .
O33 O 0.5043(9) 0.2097(8) 0.2626(8) 0.022(3) Uani 1 1 d .
Pr1 Pr 0.11679(8) 0.23474(8) -0.17091(6) 0.0253(2) Uani 1 1 d .
Fe2 Fe 0.53266(17) 0.13594(16) 0.34599(15) 0.0146(4) Uani 1 1 d .
O3W O 0.6867(10) 0.1192(10) 0.3246(10) 0.037(3) Uani 1 1 d .
O4W O 0.5522(11) 0.0455(10) 0.4276(8) 0.034(3) Uani 1 1 d .
O34 O 0.4791(9) -0.0046(8) 0.2482(8) 0.025(3) Uani 1 1 d U
O35 O 0.5596(18) -0.1319(17) 0.2683(15) 0.088 Uiso 1 1 d .
H35A H 0.5754 -0.0974 0.3205 0.131 Uiso 1 1 calc R
O36 O 0.5121(17) -0.2150(16) 0.0500(14) 0.083 Uiso 1 1 d .
H36A H 0.5501 -0.1582 0.0791 0.125 Uiso 1 1 calc R
N1 N 0.340(2) -0.120(2) 0.104(2) 0.098(9) Uiso 1 1 d D
H1A H 0.3327 -0.1357 0.0480 0.117 Uiso 1 1 calc R
H1B H 0.3078 -0.0729 0.1316 0.117 Uiso 1 1 calc R
C1 C 0.489(3) -0.087(3) 0.223(2) 0.081 Uiso 1 1 d .
C2 C 0.406(3) -0.176(2) 0.152(2) 0.082 Uiso 1 1 d D
H2A H 0.3590 -0.2090 0.1813 0.098 Uiso 1 1 calc R
C3 C 0.458(2) -0.255(2) 0.103(2) 0.068(8) Uani 1 1 d .
H3A H 0.5078 -0.2804 0.1420 0.082 Uiso 1 1 calc R
C4 C 0.379(3) -0.343(2) 0.033(2) 0.089(11) Uani 1 1 d .
H4A H 0.4177 -0.3929 0.0030 0.133 Uiso 1 1 calc R
H4D H 0.3378 -0.3155 -0.0076 0.133 Uiso 1 1 calc R
H4B H 0.3293 -0.3755 0.0599 0.133 Uiso 1 1 calc R

loop_
_atom_site_aniso_label
_atom_site_aniso_U_11
_atom_site_aniso_U_22
_atom_site_aniso_U_33
_atom_site_aniso_U_23
_atom_site_aniso_U_13
_atom_site_aniso_U_12
Sb1 0.0072(4) 0.0108(5) 0.0077(5) 0.0031(4) 0.0003(4) 0.0011(3)
W1 0.0095(3) 0.0126(3) 0.0111(3) 0.0033(2) -0.0005(2) 0.0019(2)
W2 0.0092(3) 0.0164(3) 0.0156(3) 0.0033(2) 0.0013(2) 0.0029(2)
W3 0.0154(3) 0.0165(3) 0.0127(3) 0.0064(2) 0.0001(2) 0.0044(2)
W4 0.0113(3) 0.0184(3) 0.0098(3) 0.0047(2) 0.0015(2) -0.0001(2)
W5 0.0128(3) 0.0171(3) 0.0093(3) 0.0038(2) -0.0011(2) 0.0013(2)
W6 0.0093(3) 0.0150(3) 0.0125(3) 0.0033(2) -0.0013(2) -0.0004(2)
W7 0.0108(3) 0.0185(3) 0.0125(3) 0.0062(2) 0.0008(2) -0.0008(2)
W8 0.0122(3) 0.0111(3) 0.0178(3) 0.0044(2) -0.0003(2) 0.0002(2)
W9 0.0171(3) 0.0169(3) 0.0135(3) 0.0035(2) 0.0029(2) 0.0065(2)
Fe1 0.0077(10) 0.0139(10) 0.0099(11) 0.0033(8) -0.0004(8) 0.0006(8)
O1W 0.015(6) 0.032(7) 0.032(7) 0.006(5) 0.008(5) 0.005(5)
O2W 0.024(6) 0.028(6) 0.024(7) 0.014(5) 0.001(5) 0.005(5)
O6W 0.058(10) 0.061(10) 0.039(9) 0.021(8) -0.001(8) -0.035(8)
O9W 0.070(13) 0.129(18) 0.056(13) 0.029(12) 0.034(10) 0.009(12)
O11W 0.120(11) 0.086(10) 0.088(10) 0.039(8) 0.017(8) -0.018(8)
O12W 0.079(13) 0.065(12) 0.083(15) 0.009(10) -0.030(11) 0.041(10)
O13W 0.08(3) 0.08(3) 0.07(3) 0.00(2) 0.04(2) 0.02(2)
O14W 0.15(2) 0.043(10) 0.049(12) 0.008(8) -0.036(12) 0.021(11)
O15W 0.08(3) 0.05(2) 0.07(3) 0.007(17) 0.01(2) 0.004(18)
O16W 0.082(14) 0.090(14) 0.047(12) 0.024(10) -0.005(10) 0.010(11)
O17W 0.101(16) 0.065(12) 0.058(13) -0.005(10) -0.019(11) 0.009(11)
O18W 0.089(14) 0.077(13) 0.071(14) 0.043(11) -0.016(11) 0.019(11)
O19W 0.087(14) 0.067(12) 0.071(14) -0.007(10) -0.013(11) 0.032(11)
O20W 0.084(15) 0.121(19) 0.108(19) 0.051(16) 0.025(14) 0.049(14)
O21W 0.021(7) 0.039(8) 0.044(9) -0.005(6) 0.005(6) 0.000(6)
O22W 0.06(2) 0.17(4) 0.06(3) 0.04(3) 0.02(2) 0.04(3)
O24W 0.056(19) 0.024(14) 0.047(19) -0.012(13) 0.014(15) 0.002(13)
O25W 0.095(13) 0.042(9) 0.045(10) 0.014(7) 0.002(9) 0.045(9)
O1 0.013(5) 0.024(6) 0.027(7) 0.010(5) 0.005(5) 0.006(4)
O2 0.005(4) 0.012(4) 0.006(5) -0.001(4) -0.002(3) -0.001(3)
O3 0.023(6) 0.017(6) 0.023(6) 0.011(5) 0.008(5) 0.007(5)
O4 0.020(6) 0.019(6) 0.010(6) -0.002(4) -0.001(4) 0.003(5)
O5 0.003(2) 0.003(2) 0.003(2) 0.0011(12) 0.0000(11) 0.0000(11)
O7 0.012(5) 0.022(6) 0.036(8) 0.005(5) -0.002(5) 0.003(5)
O8 0.017(6) 0.015(5) 0.026(7) 0.009(5) 0.001(5) -0.001(4)
O9 0.008(5) 0.020(6) 0.018(6) 0.004(5) -0.001(4) 0.000(4)
O11 0.030(7) 0.034(7) 0.029(7) 0.020(6) 0.009(5) 0.023(5)
O12 0.015(5) 0.022(6) 0.007(5) 0.003(4) -0.003(4) 0.003(4)
O13 0.014(5) 0.015(5) 0.018(6) 0.001(4) 0.009(4) 0.005(4)
O14 0.009(5) 0.009(5) 0.008(5) 0.002(4) 0.002(4) -0.004(4)
O15 0.028(6) 0.026(6) 0.024(7) 0.013(5) 0.009(5) 0.000(5)
O16 0.021(6) 0.018(6) 0.014(6) 0.006(5) 0.008(5) 0.000(4)
O17 0.021(6) 0.014(5) 0.018(6) 0.012(4) 0.003(5) 0.006(4)
O18 0.005(4) 0.019(5) 0.023(5) 0.005(4) 0.001(4) -0.005(4)
O19 0.013(5) 0.020(6) 0.021(6) 0.004(5) 0.001(5) 0.006(4)
O20 0.024(6) 0.011(5) 0.012(6) 0.001(4) 0.003(4) 0.007(4)
O21 0.016(5) 0.020(6) 0.011(6) 0.007(4) 0.008(4) 0.000(4)
O22 0.013(5) 0.024(6) 0.026(7) 0.006(5) -0.002(5) 0.001(5)
O23 0.012(2) 0.012(2) 0.011(2) 0.0040(12) 0.0025(11) 0.0020(11)
O24 0.012(5) 0.016(5) 0.005(5) 0.002(4) -0.004(4) 0.001(4)
O25 0.018(6) 0.023(6) 0.018(6) 0.010(5) 0.005(5) -0.002(5)
O26 0.022(6) 0.036(7) 0.026(7) 0.020(6) 0.003(5) 0.009(5)
O27 0.017(6) 0.015(5) 0.032(7) 0.014(5) 0.005(5) -0.005(4)
O28 0.014(5) 0.020(6) 0.011(6) 0.001(4) -0.003(4) 0.002(4)
O29 0.027(6) 0.006(5) 0.032(7) 0.007(5) 0.000(5) 0.000(4)
O30 0.020(6) 0.017(5) 0.007(5) -0.001(4) 0.000(4) 0.004(4)
O31 0.021(6) 0.026(6) 0.009(6) 0.005(5) -0.002(4) 0.000(5)
O32 0.023(6) 0.021(6) 0.032(7) 0.008(5) 0.008(5) 0.009(5)
O33 0.019(6) 0.014(5) 0.033(7) 0.011(5) 0.001(5) 0.005(4)
Pr1 0.0252(5) 0.0318(5) 0.0196(5) 0.0104(4) 0.0021(4) 0.0061(4)
Fe2 0.0131(11) 0.0140(11) 0.0154(12) 0.0051(9) -0.0005(9) 0.0023(8)
O3W 0.016(6) 0.028(7) 0.061(10) 0.007(6) 0.009(6) 0.002(5)
O4W 0.043(8) 0.038(8) 0.027(8) 0.020(6) 0.005(6) 0.011(6)
O34 0.028(6) 0.012(5) 0.026(6) -0.006(4) 0.000(5) 0.006(4)
C3 0.09(2) 0.065(17) 0.07(2) 0.026(15) 0.045(17) 0.031(15)
C4 0.17(4) 0.037(14) 0.06(2) 0.006(13) 0.04(2) 0.031(18)

loop_
_atom_type_symbol
_atom_type_description
_atom_type_scat_dispersion_real
_atom_type_scat_dispersion_imag
_atom_type_scat_source
C C 0.0033 0.0016 'International Tables Vol C Tables 4.2.6.8 and 6.1.1.4'
H H 0.0000 0.0000 'International Tables Vol C Tables 4.2.6.8 and 6.1.1.4'
Fe Fe 0.3463 0.8444 'International Tables Vol C Tables 4.2.6.8 and 6.1.1.4'
N N 0.0061 0.0033 'International Tables Vol C Tables 4.2.6.8 and 6.1.1.4'
O O 0.0106 0.0060 'International Tables Vol C Tables 4.2.6.8 and 6.1.1.4'
Pr Pr -0.2180 2.8214 'International Tables Vol C Tables 4.2.6.8 and 6.1.1.4'
Sb Sb -0.5866 1.5461 'International Tables Vol C Tables 4.2.6.8 and 6.1.1.4'
W W -0.8490 6.8722 'International Tables Vol C Tables 4.2.6.8 and 6.1.1.4'

loop_
_geom_angle_atom_site_label_1
_geom_angle_atom_site_label_2
_geom_angle_atom_site_label_3
_geom_angle
_geom_angle_site_symmetry_1
_geom_angle_site_symmetry_3
O14 Sb1 O23 90.0(4) . .
O14 Sb1 O2 93.0(4) . .
O23 Sb1 O2 91.9(4) . .
O4 W1 O3 103.8(5) . .
O4 W1 O1 103.0(5) . .
O3 W1 O1 96.3(5) . .
O4 W1 O6' 109.8(14) . .
O3 W1 O6' 65.8(15) . .
O1 W1 O6' 145.5(14) . .
O4 W1 O5 93.3(5) . .
O3 W1 O5 160.5(5) . .
O1 W1 O5 88.9(5) . .
O6' W1 O5 99.7(15) . .
O4 W1 O6 96.1(5) . .
O3 W1 O6 87.1(5) . .
O1 W1 O6 159.2(5) . .
O6' W1 O6 23.5(13) . .
O5 W1 O6 81.6(5) . .
O4 W1 O5' 107.6(14) . .
O3 W1 O5' 147.9(14) . .
O1 W1 O5' 70.0(14) . .
O6' W1 O5' 108.8(19) . .
O5 W1 O5' 21.8(13) . .
O6 W1 O5' 96.4(14) . .
O4 W1 O2 163.3(4) . .
O3 W1 O2 88.6(4) . .
O1 W1 O2 86.6(4) . .
O6' W1 O2 64.7(14) . .
O5 W1 O2 72.9(4) . .
O6 W1 O2 73.0(4) . .
O5' W1 O2 62.4(13) . .
O7 W2 O6' 112.1(15) . .
O7 W2 O8 102.7(5) . .
O6' W2 O8 70.4(17) . .
O7 W2 O6 100.3(5) . .
O6' W2 O6 25.8(15) . .
O8 W2 O6 95.1(5) . .
O7 W2 O10' 105.1(15) . .
O6' W2 O10' 125(2) . .
O8 W2 O10' 137.9(15) . .
O6 W2 O10' 110.2(16) . .
O7 W2 O10 98.1(5) . .
O6' W2 O10 107.6(16) . .
O8 W2 O10 158.2(5) . .
O6 W2 O10 87.4(5) . .
O10' W2 O10 25.9(14) . .
O7 W2 O9 100.3(5) . .
O6' W2 O9 143.0(16) . .
O8 W2 O9 86.0(5) . .
O6 W2 O9 158.6(5) . .
O10' W2 O9 58.4(16) . .
O10 W2 O9 84.0(5) . .
O7 W2 O2 169.5(4) . .
O6' W2 O2 65.1(15) . .
O8 W2 O2 86.1(4) . .
O6 W2 O2 72.9(4) . .
O10' W2 O2 70.8(14) . .
O10 W2 O2 73.9(4) . .
O9 W2 O2 85.8(4) . .
O5' W3 O11 110.9(17) . .
O5' W3 O5 24.5(16) . .
O11 W3 O5 99.9(5) . .
O5' W3 O13 68.9(18) . .
O11 W3 O13 100.1(5) . .
O5 W3 O13 92.1(5) . .
O5' W3 O10 109.2(17) . .
O11 W3 O10 99.5(5) . .
O5 W3 O10 90.4(5) . .
O13 W3 O10 159.5(5) . .
O5' W3 O12 140.5(17) . .
O11 W3 O12 102.5(5) . .
O5 W3 O12 157.5(4) . .
O13 W3 O12 85.4(4) . .
O10 W3 O12 84.5(5) . .
O5' W3 O10' 121(2) . .
O11 W3 O10' 110.3(14) . .
O5 W3 O10' 109.0(14) . .
O13 W3 O10' 138.6(14) . .
O10 W3 O10' 24.2(13) . .
O12 W3 O10' 61.5(14) . .
O5' W3 O2 64.7(16) . .
O11 W3 O2 169.8(5) . .
O5 W3 O2 72.3(4) . .
O13 W3 O2 87.0(4) . .
O10 W3 O2 74.4(4) . .
O12 W3 O2 85.2(4) . .
O10' W3 O2 67.4(13) . .
O15 W4 O17 104.1(5) . .
O15 W4 O16 101.1(5) . .
O17 W4 O16 94.4(4) . .
O15 W4 O18 99.6(5) . .
O17 W4 O18 155.8(4) . .
O16 W4 O18 85.6(4) . .
O15 W4 O13 100.2(5) . .
O17 W4 O13 87.7(4) . .
O16 W4 O13 157.4(4) . .
O18 W4 O13 83.4(4) . .
O15 W4 O14 173.0(5) . .
O17 W4 O14 81.8(4) . .
O16 W4 O14 74.4(4) . .
O18 W4 O14 74.9(4) . .
O13 W4 O14 83.7(4) . .
O19 W5 O12 104.9(5) . .
O19 W5 O21 100.7(5) . .
O12 W5 O21 89.9(4) . .
O19 W5 O20 98.6(5) . .
O12 W5 O20 156.1(4) . .
O21 W5 O20 89.8(4) . .
O19 W5 O18 96.3(5) . .
O12 W5 O18 87.2(4) . .
O21 W5 O18 162.9(5) . .
O20 W5 O18 86.1(4) . .
O19 W5 O14 168.2(4) . .
O12 W5 O14 83.4(4) . .
O21 W5 O14 87.6(4) . .
O20 W5 O14 72.8(4) . .
O18 W5 O14 75.4(4) . .
O22 W6 O9 102.8(5) . .
O22 W6 O21 99.8(5) . .
O9 W6 O21 89.0(4) . .
O22 W6 O25 99.7(5) . .
O9 W6 O25 86.4(5) . .
O21 W6 O25 160.4(4) . .
O22 W6 O24 100.7(5) . .
O9 W6 O24 156.3(4) . .
O21 W6 O24 90.0(4) . .
O25 W6 O24 86.7(4) . .
O22 W6 O23 172.1(4) . .
O9 W6 O23 83.2(4) . .
O21 W6 O23 85.2(4) . .
O25 W6 O23 75.4(4) . .
O24 W6 O23 73.1(4) . .
O26 W7 O28 103.7(5) . .
O26 W7 O27 101.4(5) . .
O28 W7 O27 96.0(5) . .
O26 W7 O25 98.7(5) . .
O28 W7 O25 156.6(5) . .
O27 W7 O25 86.2(5) . .
O26 W7 O8 100.2(5) . .
O28 W7 O8 88.4(4) . .
O27 W7 O8 156.2(5) . .
O25 W7 O8 80.8(4) . .
O26 W7 O23 172.2(5) . .
O28 W7 O23 83.3(4) . .
O27 W7 O23 74.1(4) . .
O25 W7 O23 74.9(4) . .
O8 W7 O23 83.3(4) . .
O29 W8 O31 103.5(5) . .
O29 W8 O30 100.7(5) . .
O31 W8 O30 90.2(5) . .
O29 W8 O27 97.7(5) . .
O31 W8 O27 88.8(5) . .
O30 W8 O27 161.3(4) . .
O29 W8 O24 95.9(5) . .
O31 W8 O24 160.5(4) . .
O30 W8 O24 87.6(4) . .
O27 W8 O24 87.2(4) . .
O29 W8 O23 167.0(5) . .
O31 W8 O23 86.7(4) . .
O30 W8 O23 87.0(4) . .
O27 W8 O23 74.3(4) . .
O24 W8 O23 73.9(4) . .
O32 W9 O33 104.6(5) . .
O32 W9 O16 99.8(5) . .
O33 W9 O16 91.9(5) . .
O32 W9 O20 97.6(5) . .
O33 W9 O20 157.3(4) . .
O16 W9 O20 89.0(4) . .
O32 W9 O30 100.7(5) . .
O33 W9 O30 86.8(5) . .
O16 W9 O30 159.1(4) . .
O20 W9 O30 84.3(4) . .
O32 W9 O14 167.5(5) . .
O33 W9 O14 86.7(4) . .
O16 W9 O14 74.0(4) . .
O20 W9 O14 71.8(4) . .
O30 W9 O14 85.1(4) . .
O28 Fe1 O17 172.9(4) . 2_666
O28 Fe1 O3 91.8(5) . .
O17 Fe1 O3 92.2(4) 2_666 .
O28 Fe1 O1 93.5(5) . 2_666
O17 Fe1 O1 92.2(5) 2_666 2_666
O3 Fe1 O1 92.1(5) . 2_666
O28 Fe1 O2W 86.2(5) . .
O17 Fe1 O2W 90.1(4) 2_666 .
O3 Fe1 O2W 177.1(5) . .
O1 Fe1 O2W 85.9(5) 2_666 .
O28 Fe1 O1W 89.3(5) . .
O17 Fe1 O1W 84.7(5) 2_666 .
O3 Fe1 O1W 91.8(5) . .
O1 Fe1 O1W 175.1(5) 2_666 .
O2W Fe1 O1W 90.3(5) . .
W1 O1 Fe1 177.5(7) . 2_666
Sb1 O2 W1 110.7(4) . .
Sb1 O2 W2 128.7(4) . .
W1 O2 W2 95.5(3) . .
Sb1 O2 W3 127.0(4) . .
W1 O2 W3 95.7(3) . .
W2 O2 W3 91.2(3) . .
W1 O3 Fe1 169.0(6) . .
W1 O4 Fe2 163.2(6) . 2_666
O5' O5 W3 64(4) . .
O5' O5 W1 84(4) . .
W3 O5 W1 119.1(5) . .
O5 O5' W3 91(4) . .
O5 O5' W1 74(4) . .
W3 O5' W1 125(3) . .
O6' O6 W2 71(4) . .
O6' O6 W1 76(3) . .
W2 O6 W1 118.1(6) . .
O6 O6' W2 83(4) . .
O6 O6' W1 80(4) . .
W2 O6' W1 124(3) . .
W2 O8 W7 148.2(7) . .
W6 O9 W2 144.8(6) . .
O10' O10 W3 91(3) . .
O10' O10 W2 73(3) . .
W3 O10 W2 120.5(6) . .
O10 O10' W2 81(4) . .
O10 O10' W3 65(3) . .
W2 O10' W3 114(2) . .
W5 O12 W3 146.1(6) . .
W3 O13 W4 146.7(6) . .
Sb1 O14 W5 137.5(5) . .
Sb1 O14 W4 115.6(4) . .
W5 O14 W4 92.6(3) . .
Sb1 O14 W9 113.6(4) . .
W5 O14 W9 94.7(3) . .
W4 O14 W9 93.0(3) . .
W4 O16 W9 118.6(5) . .
W4 O17 Fe1 142.1(5) . 2_666
W5 O18 W4 116.6(5) . .
W5 O19 Pr1 149.7(5) . .
W5 O20 W9 120.6(5) . .
W5 O21 W6 154.5(6) . .
Sb1 O23 W8 113.4(4) . .
Sb1 O23 W7 114.5(5) . .
W8 O23 W7 93.7(4) . .
Sb1 O23 W6 138.4(5) . .
W8 O23 W6 95.0(4) . .
W7 O23 W6 92.1(3) . .
W6 O24 W8 118.1(5) . .
W6 O25 W7 117.3(5) . .
W7 O27 W8 117.9(5) . .
W7 O28 Fe1 143.9(6) . .
W8 O30 W9 148.1(6) . .
W8 O31 Fe2 133.7(6) . .
W9 O33 Fe2 137.4(6) . .
O5W Pr1 O12W 141.8(7) . .
O5W Pr1 O9W 136.3(7) . .
O12W Pr1 O9W 73.3(8) . .
O5W Pr1 O7W 69.3(8) . .
O12W Pr1 O7W 139.6(8) . .
O9W Pr1 O7W 68.5(8) . .
O5W Pr1 O6W 90.4(7) . .
O12W Pr1 O6W 74.7(6) . .
O9W Pr1 O6W 73.4(6) . .
O7W Pr1 O6W 82.2(7) . .
O5W Pr1 O8W 71.9(7) . .
O12W Pr1 O8W 135.9(7) . .
O9W Pr1 O8W 99.5(7) . .
O7W Pr1 O8W 65.0(8) . .
O6W Pr1 O8W 146.4(6) . .
O5W Pr1 O11W 89.4(8) . .
O12W Pr1 O11W 77.1(8) . .
O9W Pr1 O11W 131.3(8) . .
O7W Pr1 O11W 139.9(8) . .
O6W Pr1 O11W 133.3(7) . .
O8W Pr1 O11W 76.4(7) . .
O5W Pr1 O19 66.8(6) . .
O12W Pr1 O19 75.0(6) . .
O9W Pr1 O19 135.7(5) . .
O7W Pr1 O19 126.3(7) . .
O6W Pr1 O19 69.0(4) . .
O8W Pr1 O19 124.8(5) . .
O11W Pr1 O19 68.2(6) . .
O5W Pr1 O10W 132.4(8) . .
O12W Pr1 O10W 74.6(8) . .
O9W Pr1 O10W 68.2(8) . .
O7W Pr1 O10W 102.2(9) . .
O6W Pr1 O10W 136.1(8) . .
O8W Pr1 O10W 62.8(8) . .
O11W Pr1 O10W 67.1(9) . .
O19 Pr1 O10W 130.1(7) . .
O33 Fe2 O4 98.2(5) . 2_666
O33 Fe2 O31 87.2(5) . .
O4 Fe2 O31 96.1(4) 2_666 .
O33 Fe2 O34 90.9(5) . .
O4 Fe2 O34 168.8(5) 2_666 .
O31 Fe2 O34 90.9(5) . .
O33 Fe2 O3W 93.4(5) . .
O4 Fe2 O3W 86.8(5) 2_666 .
O31 Fe2 O3W 176.9(5) . .
O34 Fe2 O3W 86.1(5) . .
O33 Fe2 O4W 174.7(5) . .
O4 Fe2 O4W 86.8(5) 2_666 .
O31 Fe2 O4W 90.6(5) . .
O34 Fe2 O4W 84.3(5) . .
O3W Fe2 O4W 88.5(6) . .
C1 O34 Fe2 146(2) . .
C1 O35 H35A 109.5 . .
C3 O36 H36A 109.5 . .
C2 N1 H1A 120.0 . .
C2 N1 H1B 120.0 . .
H1A N1 H1B 120.0 . .
O34 C1 O35 124(3) . .
O34 C1 C2 126(3) . .
O35 C1 C2 107(3) . .
C3 C2 N1 118(3) . .
C3 C2 C1 113(3) . .
N1 C2 C1 103(3) . .
C3 C2 H2A 107.4 . .
N1 C2 H2A 107.4 . .
C1 C2 H2A 107.4 . .
O36 C3 C2 109(2) . .
O36 C3 C4 99(2) . .
C2 C3 C4 113(3) . .
O36 C3 H3A 111.8 . .
C2 C3 H3A 111.8 . .
C4 C3 H3A 111.8 . .
C3 C4 H4A 109.5 . .
C3 C4 H4D 109.5 . .
H4A C4 H4D 109.5 . .
C3 C4 H4B 109.5 . .
H4A C4 H4B 109.5 . .
H4D C4 H4B 109.5 . .

loop_
_geom_bond_atom_site_label_1
_geom_bond_atom_site_label_2
_geom_bond_distance
_geom_bond_site_symmetry_2
Sb1 O14 1.982(10) .
Sb1 O23 1.994(10) .
Sb1 O2 2.004(9) .
W1 O4 1.772(10) .
W1 O3 1.786(10) .
W1 O1 1.802(10) .
W1 O6' 2.02(5) .
W1 O5 2.035(11) .
W1 O6 2.043(12) .
W1 O5' 2.10(5) .
W1 O2 2.213(9) .
W2 O7 1.706(11) .
W2 O6' 1.79(5) .
W2 O8 1.870(10) .
W2 O6 1.885(12) .
W2 O10' 1.89(5) .
W2 O10 1.949(12) .
W2 O9 1.949(10) .
W2 O2 2.337(9) .
W3 O5' 1.70(5) .
W3 O11 1.722(11) .
W3 O5 1.888(11) .
W3 O13 1.903(10) .
W3 O10 1.906(12) .
W3 O12 1.969(10) .
W3 O10' 2.10(5) .
W3 O2 2.349(10) .
W4 O15 1.727(11) .
W4 O17 1.825(11) .
W4 O16 1.932(10) .
W4 O18 1.948(10) .
W4 O13 1.958(9) .
W4 O14 2.287(9) .
W5 O19 1.725(11) .
W5 O12 1.873(10) .
W5 O21 1.891(9) .
W5 O20 1.920(10) .
W5 O18 1.931(10) .
W5 O14 2.278(10) .
W6 O22 1.718(11) .
W6 O9 1.901(10) .
W6 O21 1.913(10) .
W6 O25 1.921(11) .
W6 O24 1.942(10) .
W6 O23 2.310(10) .
W7 O26 1.707(11) .
W7 O28 1.819(10) .
W7 O27 1.911(11) .
W7 O25 1.964(11) .
W7 O8 1.966(10) .
W7 O23 2.299(10) .
W8 O29 1.735(10) .
W8 O31 1.818(11) .
W8 O30 1.891(10) .
W8 O27 1.965(11) .
W8 O24 1.977(9) .
W8 O23 2.249(9) .
W9 O32 1.724(11) .
W9 O33 1.844(12) .
W9 O16 1.935(10) .
W9 O20 1.954(10) .
W9 O30 1.961(11) .
W9 O14 2.298(9) .
Fe1 O28 1.933(10) .
Fe1 O17 1.940(11) 2_666
Fe1 O3 1.956(10) .
Fe1 O1 1.960(10) 2_666
Fe1 O2W 2.081(11) .
Fe1 O1W 2.106(11) .
O5W Pr1 2.46(2) .
O6W Pr1 2.513(14) .
O7W Pr1 2.50(3) .
O8W Pr1 2.53(2) .
O9W Pr1 2.481(17) .
O10W Pr1 2.59(3) .
O11W Pr1 2.53(2) .
O12W Pr1 2.464(15) .
O23W O22W 1.64(5) 2_666
O22W O23W 1.64(5) 2_666
O1 Fe1 1.960(10) 2_666
O4 Fe2 1.979(10) 2_666
O5 O5' 0.78(5) .
O6 O6' 0.83(5) .
O10 O10' 0.86(5) .
O17 Fe1 1.940(11) 2_666
O19 Pr1 2.543(11) .
O31 Fe2 1.985(11) .
O33 Fe2 1.929(11) .
Fe2 O4 1.979(10) 2_666
Fe2 O34 2.047(11) .
Fe2 O3W 2.062(12) .
Fe2 O4W 2.073(12) .
O34 C1 1.10(3) .
O35 C1 1.37(4) .
O35 H35A 0.8200 .
O36 C3 1.38(3) .
O36 H36A 0.8200 .
N1 C2 1.471(10) .
N1 H1A 0.8600 .
N1 H1B 0.8600 .
C1 C2 1.54(4) .
C2 C3 1.43(4) .
C2 H2A 0.9800 .
C3 C4 1.51(4) .
C3 H3A 0.9800 .
C4 H4A 0.9600 .
C4 H4D 0.9600 .
C4 H4B 0.9600 .

loop_
_geom_hbond_atom_site_label_D
_geom_hbond_atom_site_label_H
_geom_hbond_atom_site_label_A
_geom_hbond_distance_DH
_geom_hbond_distance_HA
_geom_hbond_distance_DA
_geom_hbond_angle_DHA
_geom_hbond_site_symmetry_A
O35 H35A O4W 0.82 2.29 3.01(3) 146.8 .
O35 H35A O25W 0.82 2.45 3.08(3) 135.5 2_656
O36 H36A O24W 0.82 1.91 2.68(3) 156.6 2_666
O36 H36A O12W 0.82 2.34 2.83(3) 119.1 2_655
N1 H1A O22W 0.86 2.15 3.00(5) 167.9 2_655
N1 H1B O30 0.86 2.42 3.18(3) 148.8 .
N1 H1B O29 0.86 2.47 3.13(3) 133.8 .
